data_9004800
loop_
_publ_author_name
'Ertl, A.'
'Hughes, J. M.'
'Brandstatter, F.'
'Dyar, M. D.'
'Prasad, P. S. R.'

_publ_section_title
;
 Disordered Mg-bearing olenite from a granitic pegmatite at Goslarn, Austria:
 A chemical, structural, and infrared spectroscopic study
 Sample: GOS2, from the sample core
;
_journal_name_full 'The Canadian Mineralogist'
_journal_page_first 1363
_journal_page_last 1370
_journal_paper_doi 10.2113/gscanmin.41.6.1363
_journal_volume 41
_journal_year 2003
_chemical_compound_source 'Goslarn, Austria'
_chemical_formula_sum
;Al6.483 B3 Ca0.11 F0.03 Fe0.411 H3.07 K0.002 Mg2.007 Na0.64 O30.97 Si6
 Ti0.099
;
_chemical_name_mineral Olenite
_space_group_IT_number 160
_symmetry_space_group_name_Hall 'R 3 -2"'
_symmetry_space_group_name_H-M 'R 3 m :H'
_cell_angle_alpha 90
_cell_angle_beta 90
_cell_angle_gamma 120
_cell_formula_units_Z 3
_cell_length_a 15.9149
_cell_length_b 15.9149
_cell_length_c 7.1757
_cell_volume 1573.993
_database_code_amcsd 0005893
_exptl_crystal_density_diffrn 3.072
_cod_original_sg_symbol_H-M 'R 3 m'
_cod_original_formula_sum 'Na.64 Ca.11 K.002 Al6.483 Mg2.007 Fe.411 Ti.099 Si6 B3 O30.97 F.03 H3.07'
_cod_database_code 9004800

loop_
_space_group_symop_operation_xyz
x,y,z
2/3+x,1/3+y,1/3+z
1/3+x,2/3+y,2/3+z
x,x-y,z
2/3+x,1/3+x-y,1/3+z
1/3+x,2/3+x-y,2/3+z
-y,-x,z
2/3-y,1/3-x,1/3+z
1/3-y,2/3-x,2/3+z
-x+y,y,z
2/3-x+y,1/3+y,1/3+z
1/3-x+y,2/3+y,2/3+z
-y,x-y,z
2/3-y,1/3+x-y,1/3+z
1/3-y,2/3+x-y,2/3+z
-x+y,-x,z
2/3-x+y,1/3-x,1/3+z
1/3-x+y,2/3-x,2/3+z

loop_
_atom_site_label
_atom_site_fract_x
_atom_site_fract_y
_atom_site_fract_z
_atom_site_occupancy
_atom_site_U_iso_or_equiv
_atom_site_type_symbol
_atom_site_attached_hydrogens
NaX 0.00000 0.00000 0.75000 0.64000 0.02086 Na 0
CaX 0.00000 0.00000 0.75000 0.11000 0.02086 Ca 0
KX 0.00000 0.00000 0.75000 0.00200 0.02086 K 0
AlY 0.87654 0.93827 0.34333 0.52700 0.01095 Al 0
MgY 0.87654 0.93827 0.34333 0.30300 0.01095 Mg 0
Fe2+Y 0.87654 0.93827 0.34333 0.13700 0.01095 Fe 0
TiY 0.87654 0.93827 0.34333 0.03300 0.01095 Ti 0
AlZ 0.70223 0.73860 0.36690 0.81700 0.00768 Al 0
MgZ 0.70223 0.73860 0.36690 0.18300 0.00768 Mg 0
SiT 0.80830 0.81022 0.97725 1.00000 0.00705 Si 0
B 0.89020 0.78039 0.52361 1.00000 0.00889 B 0
O1 0.00000 0.00000 0.20486 0.90000 0.01615 O 0
O-H1 0.00000 0.00000 0.20486 0.07000 0.01615 O 1
F1 0.00000 0.00000 0.20486 0.03000 0.01615 F 0
O2 0.93914 0.87828 0.49029 1.00000 0.01410 O 0
O3 0.73798 0.86899 0.46729 1.00000 0.01588 O 0
O4 0.90653 0.81305 0.90640 1.00000 0.01258 O 0
O5 0.81492 0.90746 0.88442 1.00000 0.01288 O 0
O6 0.80489 0.81514 0.20088 1.00000 0.01099 O 0
O7 0.71460 0.71479 0.89954 1.00000 0.01051 O 0
O8 0.79076 0.72985 0.53808 1.00000 0.01183 O 0
H3 0.74050 0.87030 0.58310 1.00000 0.04400 H 0

loop_
_cod_changelog_entry_id
_cod_changelog_entry_author
_cod_changelog_entry_date
_cod_changelog_entry_text
1
;cod-tools version 3.8.0
Id: cif_guess_AMCSD_atom_types 9581 2023-05-17 12:35:41Z saulius
;
2023-05-18T11:38:28+03:00
;Derived atom types and hydrogen counts
from atom names that follow the AMCSD naming convention
(Wat == water, O-H == hydroxyl).
;

loop_
_cod_related_entry_id
_cod_related_entry_database
_cod_related_entry_code
1 AMCSD 0005893
